data_7234950
loop_
_publ_author_name
'Liang, Jinxia'
'Zhang, Jie'
'Liang, Jinfang'
'Zhai, Lijun'
'Wu, Haonan'
'Niu, Xiaoyan'
'Hu, Tuoping'

_publ_section_title
;
 Five new coordination polymers with a Y-shaped N-heterocyclic carboxylic
 acid: structural diversity, bifunctional luminescence sensing and
 magnetic properties
;
_journal_issue 38
_journal_name_full CrystEngComm
_journal_page_first 5767
_journal_paper_doi 10.1039/C9CE00988D
_journal_volume 21
_journal_year 2019
_chemical_formula_moiety '2(C56 H40 Cd N8 O8), 2(C22 H16 N2), H2 O'
_chemical_formula_sum 'C156 H114 Cd2 N20 O17'
_chemical_formula_weight 2765.49
_space_group_crystal_system triclinic
_space_group_IT_number 2
_space_group_name_Hall '-P 1'
_space_group_name_H-M_alt 'P -1'
_atom_sites_solution_hydrogens mixed
_audit_block_doi 10.5517/ccdc.csd.cc200hj2
_audit_creation_date 2017-10-06
_audit_creation_method
;
Olex2 1.2-beta
(compiled 2017.08.10 svn.r3458 for OlexSys, GUI svn.r5381)
;
_audit_update_record
;
2018-06-06 deposited with the CCDC.	2019-09-04 downloaded from the CCDC.
;
_cell_angle_alpha 88.707(3)
_cell_angle_beta 80.776(2)
_cell_angle_gamma 71.884(3)
_cell_formula_units_Z 1
_cell_length_a 11.280(3)
_cell_length_b 12.210(3)
_cell_length_c 25.674(6)
_cell_measurement_reflns_used 7369
_cell_measurement_temperature 293.15
_cell_measurement_theta_max 25.40
_cell_measurement_theta_min 2.22
_cell_volume 3315.9(14)
_computing_cell_refinement 'SAINT v8.37A (Bruker, 2015)'
_computing_data_reduction 'SAINT v8.37A (Bruker, 2015)'
_computing_molecular_graphics 'Olex2 (Dolomanov et al., 2009)'
_computing_publication_material 'Olex2 (Dolomanov et al., 2009)'
_computing_structure_refinement 'ShelXL (Sheldrick, 2015)'
_diffrn_ambient_temperature 293.15
_diffrn_measured_fraction_theta_full 0.995
_diffrn_measured_fraction_theta_max 0.988
_diffrn_measurement_device_type 'CCD area detector'
_diffrn_measurement_method 'phi and omega scans'
_diffrn_radiation_monochromator graphite
_diffrn_radiation_type MoK\a
_diffrn_radiation_wavelength 0.71073
_diffrn_reflns_av_R_equivalents 0.0751
_diffrn_reflns_av_unetI/netI 0.1101
_diffrn_reflns_Laue_measured_fraction_full 0.995
_diffrn_reflns_Laue_measured_fraction_max 0.988
_diffrn_reflns_limit_h_max 14
_diffrn_reflns_limit_h_min -14
_diffrn_reflns_limit_k_max 15
_diffrn_reflns_limit_k_min -15
_diffrn_reflns_limit_l_max 33
_diffrn_reflns_limit_l_min -33
_diffrn_reflns_number 47383
_diffrn_reflns_point_group_measured_fraction_full 0.995
_diffrn_reflns_point_group_measured_fraction_max 0.988
_diffrn_reflns_theta_full 25.242
_diffrn_reflns_theta_max 27.587
_diffrn_reflns_theta_min 1.910
_exptl_absorpt_coefficient_mu 0.397
_exptl_absorpt_correction_T_max 0.7456
_exptl_absorpt_correction_T_min 0.6550
_exptl_absorpt_correction_type multi-scan
_exptl_absorpt_process_details
'SADABS-2016/2 (Bruker,2016/2) was used for absorption correction. wR2(int) was 0.0700 before and 0.0583 after correction. The Ratio of minimum to maximum transmission is 0.8785. The \l/2 correction factor is Not present.'
_exptl_crystal_colour colourless
_exptl_crystal_colour_primary colourless
_exptl_crystal_density_diffrn 1.385
_exptl_crystal_description block
_exptl_crystal_F_000 1422
_refine_diff_density_max 1.872
_refine_diff_density_min -1.063
_refine_diff_density_rms 0.079
_refine_ls_extinction_method none
_refine_ls_goodness_of_fit_ref 0.977
_refine_ls_hydrogen_treatment constr
_refine_ls_matrix_type full
_refine_ls_number_parameters 922
_refine_ls_number_reflns 15162
_refine_ls_number_restraints 159
_refine_ls_restrained_S_all 0.993
_refine_ls_R_factor_all 0.1110
_refine_ls_R_factor_gt 0.0560
_refine_ls_shift/su_max 0.001
_refine_ls_shift/su_mean 0.000
_refine_ls_structure_factor_coef Fsqd
_refine_ls_weighting_details 'w=1/[\s^2^(Fo^2^)+(0.0660P)^2^] where P=(Fo^2^+2Fc^2^)/3'
_refine_ls_weighting_scheme calc
_refine_ls_wR_factor_gt 0.1219
_refine_ls_wR_factor_ref 0.1397
_reflns_Friedel_coverage 0.000
_reflns_number_gt 9484
_reflns_number_total 15162
_reflns_threshold_expression 'I > 2\s(I)'
_cod_data_source_file c9ce00988d2.cif
_cod_data_source_block z
_cod_database_code 7234950
_shelx_shelxl_version_number 2016/6
_shelx_space_group_comment
;
The symmetry employed for this shelxl refinement is uniquely defined
by the following loop, which should always be used as a source of
symmetry information in preference to the above space-group names.
They are only intended as comments.
;
_olex2_refinement_description
;
1. Fixed Uiso
 At 1.2 times of:
  All C(H) groups
 At 1.5 times of:
  All O(H) groups, All O(H,H) groups
2. Uiso/Uaniso restraints and constraints
Uanis(C69) \\sim Ueq, Uanis(C70) \\sim Ueq: with sigma of 0.01 and sigma for
terminal atoms of 0.02
Uanis(C78A) \\sim Ueq, Uanis(C77A) \\sim Ueq, Uanis(C77) \\sim Ueq, Uanis(C78)
\\sim Ueq, Uanis(C69A) \\sim Ueq, Uanis(C70A) \\sim Ueq: with sigma of 0.01 and
sigma for terminal atoms of 0.02
Uanis(C72) \\sim Ueq, Uanis(C73) \\sim Ueq, Uanis(C74) \\sim Ueq, Uanis(N10)
\\sim Ueq: with sigma of 0.01 and sigma for terminal atoms of 0.02
3. Rigid body (RIGU) restrains
 C68, C69, C70, C71, C77, C78, C77A, C78A, C69A, C70A
 with sigma for 1-2 distances of 0.004 and sigma for 1-3 distances of 0.004
 C72, C73, C74, N10
 with sigma for 1-2 distances of 0.004 and sigma for 1-3 distances of 0.004
4. Others
 Sof(C77A)=Sof(H77A)=Sof(C78A)=Sof(H78A)=Sof(C69A)=Sof(H69A)=Sof(C70A)=
 Sof(H70A)=1-FVAR(1)
 Sof(C69)=Sof(H69)=Sof(C70)=Sof(H70)=Sof(C77)=Sof(H77)=Sof(C78)=Sof(H78)=FVAR(1)
 Fixed Sof: O9(0.5) H9A(0.5) H9B(0.5)
5.a Riding coordinates:
 O9(H9A,H9B)
5.b Ternary CH refined with riding coordinates:
 C6(H6), C23(H23)
5.c Aromatic/amide H refined with riding coordinates:
 C3(H3), C4(H4A), C7(H7), C8(H8A), C10(H10), C11(H11), C14(H14), C15(H15),
 C16(H16), C17(H17), C20(H20), C21(H21), C24(H24), C25(H25), C27(H27), C28(H28),
  C31(H31), C32(H32), C33(H33), C34(H34), C35(H35), C36(H36), C38(H38),
 C39(H39), C41(H41), C42(H42), C44(H44), C45(H45), C47(H47), C48(H48), C51(H51),
  C52(H52), C53(H53), C54(H54), C55(H55), C56(H56), C57(H57), C58(H58),
 C60(H60), C61(H61), C63(H63), C64(H64), C66(H66), C67(H67), C69(H69), C70(H70),
  C73(H73), C74(H74), C75(H75), C76(H76), C77(H77), C78(H78), C77A(H77A),
 C78A(H78A), C69A(H69A), C70A(H70A)
5.d Idealised tetrahedral OH refined as rotating group:
 O4(H4), O8(H8)
;
_olex2_submission_special_instructions 'No special instructions were received'

loop_
_space_group_symop_operation_xyz
'x, y, z'
'-x, -y, -z'

loop_
_atom_site_label
_atom_site_type_symbol
_atom_site_fract_x
_atom_site_fract_y
_atom_site_fract_z
_atom_site_U_iso_or_equiv
_atom_site_adp_type
_atom_site_occupancy
_atom_site_site_symmetry_order
_atom_site_calc_flag
_atom_site_refinement_flags_posn
_atom_site_refinement_flags_adp
_atom_site_refinement_flags_occupancy
_atom_site_disorder_assembly
_atom_site_disorder_group
Cd1 Cd 0.03675(2) 0.69047(2) 0.41744(2) 0.03150(10) Uani 1 1 d . . . . .
O1 O 0.1503(2) 0.7903(3) 0.46103(11) 0.0546(7) Uani 1 1 d . . . . .
O2 O 0.1890(2) 0.6052(3) 0.47213(10) 0.0502(7) Uani 1 1 d . . . . .
O3 O 0.6300(3) 0.7961(3) 0.82893(11) 0.0689(9) Uani 1 1 d . . . . .
O4 O 0.4491(4) 0.9183(4) 0.81137(12) 0.0909(12) Uani 1 1 d . . . . .
H4 H 0.427006 0.919870 0.843433 0.136 Uiso 1 1 calc GR . . . .
O5 O 0.0246(2) 0.5118(2) 0.40654(11) 0.0520(7) Uani 1 1 d . . . . .
O6 O -0.1170(3) 0.6175(3) 0.36296(15) 0.0818(11) Uani 1 1 d . . . . .
O7 O 0.3296(4) -0.0346(5) 0.09886(19) 0.1364(19) Uani 1 1 d . . . . .
O8 O 0.2525(5) -0.1784(5) 0.10056(19) 0.1244(17) Uani 1 1 d . . . . .
H8 H 0.309078 -0.201735 0.075266 0.187 Uiso 1 1 calc GR . . . .
N1 N 0.7278(2) 0.7116(3) 0.55021(11) 0.0333(7) Uani 1 1 d . . . . .
N2 N 0.7190(3) 0.8238(3) 0.55320(13) 0.0467(8) Uani 1 1 d . . . . .
N3 N 0.8739(3) 0.7303(3) 0.48872(11) 0.0389(8) Uani 1 1 d . . . . .
N4 N -0.1277(2) 0.0143(2) 0.33651(11) 0.0329(7) Uani 1 1 d . . . . .
N5 N -0.2341(3) -0.0165(3) 0.34922(13) 0.0487(9) Uani 1 1 d . . . . .
N6 N -0.0723(2) -0.1411(3) 0.38132(11) 0.0365(7) Uani 1 1 d . . . . .
N7 N 0.2015(3) 0.6533(3) 0.34158(12) 0.0439(8) Uani 1 1 d . . . . .
N8 N 1.3338(4) -0.0039(4) -0.09341(16) 0.0774(13) Uani 1 1 d . . . . .
C1 C 0.2091(3) 0.6978(4) 0.47972(14) 0.0389(9) Uani 1 1 d . . . . .
C2 C 0.3128(3) 0.6952(4) 0.51045(14) 0.0389(9) Uani 1 1 d . . . . .
C3 C 0.3618(3) 0.6018(4) 0.53957(15) 0.0492(11) Uani 1 1 d . . . . .
H3 H 0.325089 0.543008 0.543177 0.059 Uiso 1 1 calc R . . . .
C4 C 0.4650(4) 0.5936(4) 0.56369(15) 0.0477(10) Uani 1 1 d . . . . .
H4A H 0.496334 0.529695 0.583644 0.057 Uiso 1 1 calc R . . . .
C5 C 0.5220(3) 0.6785(3) 0.55862(13) 0.0360(9) Uani 1 1 d . . . . .
C6 C 0.6394(3) 0.6625(3) 0.58364(13) 0.0355(9) Uani 1 1 d . . . . .
H6 H 0.681575 0.579340 0.584653 0.043 Uiso 1 1 calc R . . . .
C7 C 0.8093(3) 0.8309(4) 0.51520(15) 0.0463(10) Uani 1 1 d . . . . .
H7 H 0.827120 0.899381 0.507236 0.056 Uiso 1 1 calc R . . . .
C8 C 0.8198(3) 0.6564(3) 0.51202(13) 0.0352(9) Uani 1 1 d . . . . .
H8A H 0.842565 0.578398 0.503123 0.042 Uiso 1 1 calc R . . . .
C9 C 0.6150(3) 0.7106(3) 0.64001(13) 0.0354(9) Uani 1 1 d . . . . .
C10 C 0.7092(3) 0.6761(4) 0.66967(15) 0.0471(10) Uani 1 1 d . . . . .
H10 H 0.786181 0.623468 0.655264 0.057 Uiso 1 1 calc R . . . .
C11 C 0.6923(3) 0.7178(4) 0.72091(15) 0.0504(11) Uani 1 1 d . . . . .
H11 H 0.757854 0.693775 0.740565 0.060 Uiso 1 1 calc R . . . .
C12 C 0.5782(3) 0.7950(4) 0.74267(14) 0.0452(10) Uani 1 1 d . . . . .
C13 C 0.5571(4) 0.8358(4) 0.79825(17) 0.0554(12) Uani 1 1 d . . . . .
C14 C 0.4840(4) 0.8315(4) 0.71242(16) 0.0574(12) Uani 1 1 d . . . . .
H14 H 0.407337 0.885156 0.726404 0.069 Uiso 1 1 calc R . . . .
C15 C 0.5025(3) 0.7890(4) 0.66127(16) 0.0562(12) Uani 1 1 d . . . . .
H15 H 0.437887 0.813793 0.641183 0.067 Uiso 1 1 calc R . . . .
C16 C 0.4704(4) 0.7736(4) 0.53097(19) 0.0637(13) Uani 1 1 d . . . . .
H16 H 0.505908 0.833222 0.528151 0.076 Uiso 1 1 calc R . . . .
C17 C 0.3652(4) 0.7830(4) 0.50685(18) 0.0608(13) Uani 1 1 d . . . . .
H17 H 0.330783 0.848573 0.488398 0.073 Uiso 1 1 calc R . . . .
C18 C -0.0589(4) 0.5230(4) 0.37855(15) 0.0427(10) Uani 1 1 d . . . . .
C19 C -0.0834(3) 0.4164(3) 0.36177(14) 0.0367(9) Uani 1 1 d . . . . .
C20 C -0.0255(4) 0.3110(4) 0.38127(16) 0.0494(11) Uani 1 1 d . . . . .
H20 H 0.026396 0.306714 0.406461 0.059 Uiso 1 1 calc R . . . .
C21 C -0.0425(4) 0.2114(4) 0.36442(17) 0.0530(11) Uani 1 1 d . . . . .
H21 H -0.003906 0.141383 0.378930 0.064 Uiso 1 1 calc R . . . .
C22 C -0.1168(3) 0.2151(3) 0.32587(14) 0.0354(9) Uani 1 1 d . . . . .
C23 C -0.1282(3) 0.1095(3) 0.30036(14) 0.0362(9) Uani 1 1 d . . . . .
H23 H -0.210961 0.133134 0.288799 0.043 Uiso 1 1 calc R . . . .
C24 C -0.1941(3) -0.1101(4) 0.37629(16) 0.0488(11) Uani 1 1 d . . . . .
H24 H -0.247206 -0.151694 0.390890 0.059 Uiso 1 1 calc R . . . .
C25 C -0.0332(3) -0.0599(3) 0.35590(14) 0.0362(9) Uani 1 1 d . . . . .
H25 H 0.048572 -0.055658 0.352202 0.043 Uiso 1 1 calc R . . . .
C26 C -0.0311(3) 0.0631(3) 0.25130(14) 0.0413(9) Uani 1 1 d . . . . .
C27 C -0.0340(4) -0.0322(4) 0.22398(17) 0.0562(12) Uani 1 1 d . . . . .
H27 H -0.097524 -0.065142 0.234999 0.067 Uiso 1 1 calc R . . . .
C28 C 0.0561(5) -0.0789(5) 0.18058(18) 0.0683(13) Uani 1 1 d . . . . .
H28 H 0.053891 -0.144238 0.163312 0.082 Uiso 1 1 calc R . . . .
C29 C 0.1493(4) -0.0300(5) 0.16255(17) 0.0598(12) Uani 1 1 d . . . . .
C30 C 0.2546(6) -0.0815(6) 0.1174(2) 0.0815(16) Uani 1 1 d . . . . .
C31 C 0.1513(4) 0.0655(5) 0.18821(18) 0.0635(13) Uani 1 1 d . . . . .
H31 H 0.213055 0.099928 0.176082 0.076 Uiso 1 1 calc R . . . .
C32 C 0.0627(4) 0.1117(4) 0.23201(16) 0.0525(11) Uani 1 1 d . . . . .
H32 H 0.065854 0.176992 0.249030 0.063 Uiso 1 1 calc R . . . .
C33 C -0.1787(4) 0.3219(4) 0.30780(17) 0.0529(11) Uani 1 1 d . . . . .
H33 H -0.232192 0.326861 0.283200 0.063 Uiso 1 1 calc R . . . .
C34 C -0.1625(4) 0.4203(4) 0.32542(17) 0.0549(11) Uani 1 1 d . . . . .
H34 H -0.205481 0.491098 0.312733 0.066 Uiso 1 1 calc R . . . .
C35 C 0.3225(3) 0.6295(4) 0.34689(15) 0.0490(11) Uani 1 1 d . . . . .
H35 H 0.340904 0.647734 0.379005 0.059 Uiso 1 1 calc R . . . .
C36 C 0.4218(3) 0.5791(4) 0.30729(15) 0.0478(10) Uani 1 1 d . . . . .
H36 H 0.504321 0.562958 0.313623 0.057 Uiso 1 1 calc R . . . .
C37 C 0.4006(3) 0.5526(4) 0.25862(15) 0.0432(10) Uani 1 1 d . . . . .
C38 C 0.2747(4) 0.5821(4) 0.25229(16) 0.0565(12) Uani 1 1 d . . . . .
H38 H 0.254255 0.569474 0.219739 0.068 Uiso 1 1 calc R . . . .
C39 C 0.1805(4) 0.6295(4) 0.29346(16) 0.0552(12) Uani 1 1 d . . . . .
H39 H 0.097218 0.646269 0.288006 0.066 Uiso 1 1 calc R . . . .
C40 C 0.5054(4) 0.4930(4) 0.21701(15) 0.0476(10) Uani 1 1 d . . . . .
C41 C 0.4894(4) 0.4225(5) 0.17896(18) 0.0672(14) Uani 1 1 d . . . . .
H41 H 0.409347 0.416581 0.178592 0.081 Uiso 1 1 calc R . . . .
C42 C 0.5895(4) 0.3603(5) 0.14123(18) 0.0720(15) Uani 1 1 d . . . . .
H42 H 0.575336 0.312769 0.116717 0.086 Uiso 1 1 calc R . . . .
C43 C 0.7095(4) 0.3683(4) 0.13973(16) 0.0547(11) Uani 1 1 d . . . . .
C44 C 0.7260(4) 0.4412(4) 0.17726(17) 0.0573(12) Uani 1 1 d . . . . .
H44 H 0.805541 0.448868 0.177141 0.069 Uiso 1 1 calc R . . . .
C45 C 0.6256(4) 0.5022(4) 0.21453(16) 0.0525(11) Uani 1 1 d . . . . .
H45 H 0.639215 0.550901 0.238685 0.063 Uiso 1 1 calc R . . . .
C46 C 0.8168(4) 0.3016(4) 0.10033(17) 0.0604(13) Uani 1 1 d . . . . .
C47 C 0.9399(5) 0.2657(5) 0.11083(18) 0.0736(15) Uani 1 1 d . . . . .
H47 H 0.955453 0.282593 0.143747 0.088 Uiso 1 1 calc R . . . .
C48 C 1.0402(5) 0.2052(5) 0.07305(18) 0.0721(15) Uani 1 1 d . . . . .
H48 H 1.121620 0.182517 0.081203 0.087 Uiso 1 1 calc R . . . .
C49 C 1.0223(4) 0.1780(4) 0.02417(17) 0.0623(13) Uani 1 1 d . . . . .
C50 C 1.1307(5) 0.1129(4) -0.01630(17) 0.0639(13) Uani 1 1 d . . . . .
C51 C 1.1132(6) 0.0571(5) -0.0583(2) 0.0865(17) Uani 1 1 d . . . . .
H51 H 1.032296 0.058252 -0.062306 0.104 Uiso 1 1 calc R . . . .
C52 C 1.2170(6) -0.0018(5) -0.0954(2) 0.0895(18) Uani 1 1 d . . . . .
H52 H 1.203147 -0.041776 -0.123011 0.107 Uiso 1 1 calc R . . . .
C53 C 1.3494(5) 0.0506(5) -0.0528(2) 0.0796(16) Uani 1 1 d . . . . .
H53 H 1.430755 0.050610 -0.050354 0.095 Uiso 1 1 calc R . . . .
C54 C 1.2531(5) 0.1075(5) -0.01397(19) 0.0753(15) Uani 1 1 d . . . . .
H54 H 1.270773 0.142896 0.014257 0.090 Uiso 1 1 calc R . . . .
C55 C 0.9000(5) 0.2135(5) 0.0134(2) 0.0893(19) Uani 1 1 d . . . . .
H55 H 0.885371 0.197128 -0.019798 0.107 Uiso 1 1 calc R . . . .
C56 C 0.7990(5) 0.2728(5) 0.0507(2) 0.0827(17) Uani 1 1 d . . . . .
H56 H 0.717650 0.293851 0.042491 0.099 Uiso 1 1 calc R . . . .
N9 N 0.2620(3) 0.9425(4) 0.32801(17) 0.0690(11) Uani 1 1 d . . . . .
N10 N 1.5293(5) 0.2788(5) -0.0342(2) 0.1061(17) Uani 1 1 d . U . . .
C57 C 0.2788(4) 0.8882(4) 0.2819(2) 0.0632(13) Uani 1 1 d . . . . .
H57 H 0.207612 0.880478 0.270464 0.076 Uiso 1 1 calc R . . . .
C58 C 0.3925(4) 0.8428(4) 0.25007(18) 0.0619(13) Uani 1 1 d . . . . .
H58 H 0.396740 0.808246 0.217609 0.074 Uiso 1 1 calc R . . . .
C59 C 0.5020(4) 0.8486(4) 0.2667(2) 0.0592(12) Uani 1 1 d . . . . .
C60 C 0.4868(4) 0.9017(5) 0.3145(2) 0.0764(15) Uani 1 1 d . . . . .
H60 H 0.556778 0.906222 0.328140 0.092 Uiso 1 1 calc R . . . .
C61 C 0.3667(5) 0.9487(5) 0.3427(2) 0.0767(15) Uani 1 1 d . . . . .
H61 H 0.359056 0.987580 0.374435 0.092 Uiso 1 1 calc R . . . .
C62 C 0.6273(4) 0.7932(4) 0.2344(2) 0.0629(13) Uani 1 1 d . . . . .
C63 C 0.7347(4) 0.7382(5) 0.2559(2) 0.0720(14) Uani 1 1 d . . . . .
H63 H 0.731666 0.741479 0.292289 0.086 Uiso 1 1 calc R . . . .
C64 C 0.8453(4) 0.6791(5) 0.2244(2) 0.0763(15) Uani 1 1 d . . . . .
H64 H 0.915317 0.642062 0.240227 0.092 Uiso 1 1 calc R . . . .
C65 C 0.8567(5) 0.6725(5) 0.1709(3) 0.0794(16) Uani 1 1 d . . . . .
C66 C 0.7533(6) 0.7302(5) 0.1492(2) 0.101(2) Uani 1 1 d . . . . .
H66 H 0.759590 0.730212 0.112630 0.121 Uiso 1 1 calc R . . . .
C67 C 0.6393(5) 0.7887(5) 0.1796(2) 0.0890(19) Uani 1 1 d . . . . .
H67 H 0.569904 0.825390 0.163336 0.107 Uiso 1 1 calc R . . . .
C68 C 0.9738(5) 0.5995(5) 0.1364(2) 0.0857(17) Uani 1 1 d . U . . .
C69 C 1.0045(10) 0.6231(10) 0.0895(4) 0.131(4) Uani 0.720(8) 1 d . U P A 1
H69 H 0.950883 0.687589 0.076054 0.158 Uiso 0.720(8) 1 calc R . P A 1
C70 C 1.1152(10) 0.5585(11) 0.0553(4) 0.132(4) Uani 0.720(8) 1 d . U P A 1
H70 H 1.132281 0.585453 0.021680 0.158 Uiso 0.720(8) 1 calc R . P A 1
C71 C 1.1933(5) 0.4642(6) 0.0687(3) 0.0912(18) Uani 1 1 d . U . . .
C72 C 1.3083(5) 0.3990(5) 0.0329(2) 0.0880(17) Uani 1 1 d . U . . .
C73 C 1.3349(7) 0.4299(7) -0.0180(3) 0.165(4) Uani 1 1 d . U . . .
H73 H 1.279254 0.494152 -0.030796 0.198 Uiso 1 1 calc R . . . .
C74 C 1.4442(8) 0.3667(8) -0.0511(3) 0.169(4) Uani 1 1 d . U . . .
H74 H 1.457462 0.387243 -0.086133 0.202 Uiso 1 1 calc R . . . .
C75 C 1.4977(5) 0.2432(6) 0.0129(2) 0.0886(18) Uani 1 1 d . . . . .
H75 H 1.550581 0.174623 0.023615 0.106 Uiso 1 1 calc R . . . .
C76 C 1.3915(5) 0.3008(6) 0.0473(2) 0.0851(17) Uani 1 1 d . . . . .
H76 H 1.376295 0.272440 0.080791 0.102 Uiso 1 1 calc R . . . .
C77 C 1.1700(6) 0.4361(7) 0.1245(3) 0.068(2) Uani 0.720(8) 1 d . U P A 1
H77 H 1.227773 0.374841 0.138181 0.081 Uiso 0.720(8) 1 calc R . P A 1
C78 C 1.0611(6) 0.5018(7) 0.1569(3) 0.064(2) Uani 0.720(8) 1 d . U P A 1
H78 H 1.044442 0.482540 0.191978 0.077 Uiso 0.720(8) 1 calc R . P A 1
O1W O 0.9728(10) 0.0197(7) 0.4678(3) 0.124(3) Uani 0.5 1 d . . P B -1
H9A H 0.935445 0.077125 0.488871 0.185 Uiso 0.5 1 d R . P B -1
H9B H 1.018325 -0.029775 0.486161 0.185 Uiso 0.5 1 d R . P B -1
C77A C 1.193(2) 0.508(3) 0.1035(11) 0.098(6) Uani 0.280(8) 1 d . U P A 2
H77A H 1.270584 0.498482 0.114083 0.118 Uiso 0.280(8) 1 calc R . P A 2
C78A C 1.077(2) 0.586(2) 0.1379(9) 0.091(6) Uani 0.280(8) 1 d . U P A 2
H78A H 1.093211 0.628737 0.163910 0.109 Uiso 0.280(8) 1 calc R . P A 2
C69A C 0.9581(19) 0.5658(19) 0.0749(8) 0.073(5) Uani 0.280(8) 1 d . U P A 2
H69A H 0.880259 0.588347 0.063328 0.088 Uiso 0.280(8) 1 calc R . P A 2
C70A C 1.0674(18) 0.5030(18) 0.0432(8) 0.069(5) Uani 0.280(8) 1 d . U P A 2
H70A H 1.067762 0.484018 0.008237 0.083 Uiso 0.280(8) 1 calc R . P A 2

loop_
_atom_site_aniso_label
_atom_site_aniso_U_11
_atom_site_aniso_U_22
_atom_site_aniso_U_33
_atom_site_aniso_U_23
_atom_site_aniso_U_13
_atom_site_aniso_U_12
Cd1 0.02738(12) 0.03049(18) 0.03407(15) 0.00036(11) -0.00426(9) -0.00567(11)
O1 0.0459(15) 0.053(2) 0.0694(19) 0.0041(16) -0.0259(14) -0.0137(14)
O2 0.0430(15) 0.053(2) 0.0591(18) -0.0041(15) -0.0164(13) -0.0164(14)
O3 0.077(2) 0.087(3) 0.0422(17) -0.0097(18) -0.0067(16) -0.026(2)
O4 0.093(3) 0.097(3) 0.046(2) -0.025(2) 0.0108(18) 0.013(2)
O5 0.0508(16) 0.0444(19) 0.0654(19) -0.0106(15) -0.0138(14) -0.0184(14)
O6 0.108(3) 0.033(2) 0.117(3) 0.005(2) -0.062(2) -0.0186(19)
O7 0.114(4) 0.169(5) 0.114(4) -0.038(3) 0.047(3) -0.056(4)
O8 0.117(4) 0.124(4) 0.109(4) -0.049(3) 0.039(3) -0.029(3)
N1 0.0299(14) 0.032(2) 0.0350(16) -0.0058(14) -0.0008(12) -0.0076(13)
N2 0.0429(17) 0.037(2) 0.055(2) -0.0135(17) 0.0063(15) -0.0120(16)
N3 0.0362(16) 0.039(2) 0.0381(17) -0.0041(16) 0.0024(13) -0.0108(15)
N4 0.0328(14) 0.0238(18) 0.0426(17) 0.0017(14) -0.0090(12) -0.0084(13)
N5 0.0321(15) 0.046(2) 0.071(2) 0.0141(19) -0.0151(15) -0.0141(15)
N6 0.0339(15) 0.0314(19) 0.0443(18) 0.0053(15) -0.0069(13) -0.0104(14)
N7 0.0389(17) 0.051(2) 0.0380(18) -0.0035(16) -0.0008(14) -0.0113(16)
N8 0.087(3) 0.074(3) 0.055(3) -0.014(2) 0.016(2) -0.014(3)
C1 0.0305(18) 0.050(3) 0.033(2) -0.004(2) -0.0039(15) -0.0086(19)
C2 0.0328(18) 0.048(3) 0.037(2) -0.0077(19) -0.0038(15) -0.0134(18)
C3 0.041(2) 0.057(3) 0.057(3) 0.011(2) -0.0128(18) -0.024(2)
C4 0.050(2) 0.056(3) 0.044(2) 0.013(2) -0.0164(18) -0.023(2)
C5 0.0303(17) 0.042(3) 0.0338(19) -0.0047(18) -0.0048(14) -0.0087(17)
C6 0.0291(16) 0.039(2) 0.035(2) -0.0019(17) -0.0008(14) -0.0076(16)
C7 0.043(2) 0.042(3) 0.052(2) -0.006(2) 0.0038(18) -0.015(2)
C8 0.0299(17) 0.039(2) 0.0310(19) -0.0048(17) 0.0007(14) -0.0051(16)
C9 0.0297(17) 0.042(2) 0.0321(19) -0.0016(18) -0.0020(14) -0.0095(17)
C10 0.0302(18) 0.059(3) 0.040(2) -0.011(2) 0.0000(16) 0.0008(18)
C11 0.040(2) 0.062(3) 0.040(2) -0.006(2) -0.0085(17) -0.001(2)
C12 0.044(2) 0.050(3) 0.036(2) -0.008(2) 0.0026(17) -0.010(2)
C13 0.064(3) 0.059(3) 0.039(2) -0.004(2) 0.003(2) -0.020(3)
C14 0.035(2) 0.073(4) 0.049(3) -0.017(2) 0.0028(18) 0.002(2)
C15 0.0308(19) 0.079(4) 0.048(3) -0.012(2) -0.0087(17) 0.001(2)
C16 0.060(3) 0.050(3) 0.097(4) 0.017(3) -0.037(3) -0.028(2)
C17 0.059(3) 0.053(3) 0.079(3) 0.018(3) -0.036(2) -0.019(2)
C18 0.045(2) 0.035(3) 0.047(2) -0.004(2) -0.0014(18) -0.012(2)
C19 0.0383(18) 0.031(2) 0.041(2) -0.0049(18) -0.0028(16) -0.0120(17)
C20 0.060(2) 0.042(3) 0.054(3) 0.006(2) -0.029(2) -0.017(2)
C21 0.074(3) 0.030(3) 0.062(3) 0.012(2) -0.036(2) -0.014(2)
C22 0.0387(18) 0.031(2) 0.037(2) 0.0006(18) -0.0073(15) -0.0111(17)
C23 0.0369(18) 0.031(2) 0.043(2) 0.0038(18) -0.0155(16) -0.0096(16)
C24 0.0335(19) 0.042(3) 0.072(3) 0.015(2) -0.0088(18) -0.0150(18)
C25 0.0299(17) 0.032(2) 0.046(2) 0.0000(18) -0.0069(15) -0.0091(16)
C26 0.050(2) 0.036(3) 0.038(2) 0.0021(19) -0.0107(17) -0.0106(19)
C27 0.065(3) 0.052(3) 0.055(3) -0.012(2) -0.007(2) -0.023(2)
C28 0.086(3) 0.062(4) 0.054(3) -0.020(3) -0.014(3) -0.016(3)
C29 0.060(3) 0.067(4) 0.040(2) -0.005(2) -0.003(2) -0.005(3)
C30 0.095(4) 0.091(5) 0.056(3) -0.010(3) -0.010(3) -0.024(4)
C31 0.057(3) 0.081(4) 0.053(3) 0.001(3) -0.006(2) -0.023(3)
C32 0.059(3) 0.052(3) 0.050(3) -0.002(2) -0.011(2) -0.020(2)
C33 0.063(3) 0.036(3) 0.069(3) 0.005(2) -0.035(2) -0.016(2)
C34 0.065(3) 0.029(3) 0.076(3) 0.010(2) -0.034(2) -0.012(2)
C35 0.039(2) 0.066(3) 0.038(2) -0.001(2) -0.0069(17) -0.010(2)
C36 0.0370(19) 0.057(3) 0.044(2) -0.006(2) -0.0032(17) -0.0081(19)
C37 0.046(2) 0.042(3) 0.039(2) -0.0016(19) 0.0002(17) -0.0129(19)
C38 0.049(2) 0.080(4) 0.038(2) -0.012(2) -0.0003(18) -0.020(2)
C39 0.038(2) 0.071(3) 0.054(3) -0.005(2) -0.0060(19) -0.015(2)
C40 0.048(2) 0.051(3) 0.039(2) -0.003(2) 0.0059(18) -0.014(2)
C41 0.054(3) 0.093(4) 0.059(3) -0.022(3) 0.008(2) -0.035(3)
C42 0.067(3) 0.088(4) 0.061(3) -0.027(3) 0.013(2) -0.035(3)
C43 0.055(2) 0.058(3) 0.046(2) -0.006(2) 0.009(2) -0.018(2)
C44 0.044(2) 0.068(4) 0.054(3) -0.006(2) 0.006(2) -0.015(2)
C45 0.045(2) 0.059(3) 0.050(3) -0.011(2) -0.0002(19) -0.015(2)
C46 0.061(3) 0.066(3) 0.046(3) -0.004(2) 0.015(2) -0.020(2)
C47 0.075(3) 0.080(4) 0.048(3) -0.016(3) 0.010(2) -0.007(3)
C48 0.066(3) 0.079(4) 0.051(3) -0.014(3) 0.009(2) -0.001(3)
C49 0.069(3) 0.058(3) 0.049(3) -0.013(2) 0.019(2) -0.018(3)
C50 0.075(3) 0.059(3) 0.046(3) -0.014(2) 0.019(2) -0.018(3)
C51 0.094(4) 0.086(5) 0.072(4) -0.034(3) 0.021(3) -0.032(3)
C52 0.105(5) 0.087(5) 0.063(3) -0.029(3) 0.020(3) -0.026(4)
C53 0.085(4) 0.077(4) 0.062(3) -0.017(3) 0.014(3) -0.015(3)
C54 0.074(3) 0.079(4) 0.058(3) -0.020(3) 0.014(3) -0.012(3)
C55 0.080(4) 0.123(6) 0.060(3) -0.044(3) 0.016(3) -0.037(4)
C56 0.065(3) 0.116(5) 0.065(3) -0.033(3) 0.010(3) -0.032(3)
N9 0.050(2) 0.073(3) 0.078(3) 0.000(2) -0.004(2) -0.015(2)
N10 0.090(3) 0.103(4) 0.095(4) -0.008(3) 0.010(3) 0.002(3)
C57 0.045(2) 0.071(4) 0.069(3) 0.012(3) -0.008(2) -0.013(2)
C58 0.055(3) 0.065(3) 0.060(3) 0.009(3) -0.014(2) -0.008(2)
C59 0.047(2) 0.048(3) 0.077(3) 0.010(3) -0.001(2) -0.012(2)
C60 0.051(3) 0.086(4) 0.090(4) -0.024(3) -0.005(3) -0.021(3)
C61 0.066(3) 0.080(4) 0.080(4) -0.028(3) 0.002(3) -0.022(3)
C62 0.054(3) 0.051(3) 0.076(3) -0.002(3) 0.003(2) -0.013(2)
C63 0.056(3) 0.070(4) 0.091(4) -0.024(3) -0.008(3) -0.021(3)
C64 0.046(3) 0.066(4) 0.109(5) -0.023(3) -0.004(3) -0.009(3)
C65 0.055(3) 0.056(4) 0.110(5) -0.006(3) 0.018(3) -0.006(3)
C66 0.086(4) 0.087(5) 0.088(4) 0.022(4) 0.027(3) 0.012(3)
C67 0.070(3) 0.077(4) 0.088(4) 0.022(3) 0.008(3) 0.011(3)
C68 0.062(3) 0.081(4) 0.098(4) -0.005(3) 0.015(3) -0.013(3)
C69 0.116(6) 0.106(7) 0.117(6) 0.030(5) 0.030(5) 0.020(5)
C70 0.113(6) 0.118(7) 0.110(6) 0.038(5) 0.036(5) 0.013(5)
C71 0.069(3) 0.080(5) 0.105(4) -0.003(4) 0.013(3) -0.007(3)
C72 0.070(3) 0.074(4) 0.101(4) -0.010(3) 0.016(3) -0.010(3)
C73 0.137(5) 0.131(6) 0.149(5) 0.048(5) 0.056(4) 0.029(4)
C74 0.149(6) 0.150(7) 0.129(5) 0.040(5) 0.048(4) 0.029(5)
C75 0.076(4) 0.092(5) 0.078(4) -0.013(4) -0.020(3) 0.007(3)
C76 0.067(3) 0.106(5) 0.068(3) -0.013(3) -0.016(3) -0.003(3)
C77 0.044(3) 0.069(5) 0.079(4) -0.005(4) -0.010(3) -0.003(3)
C78 0.053(3) 0.068(5) 0.065(4) -0.007(3) -0.011(3) -0.008(3)
O1W 0.189(9) 0.062(6) 0.108(7) -0.013(5) -0.036(6) -0.015(6)
C77A 0.070(8) 0.111(11) 0.102(9) -0.009(7) -0.007(6) -0.015(7)
C78A 0.078(6) 0.104(11) 0.087(9) -0.024(8) -0.013(6) -0.020(6)
C69A 0.061(7) 0.071(9) 0.082(7) -0.005(7) -0.006(5) -0.015(6)
C70A 0.070(7) 0.061(9) 0.071(7) -0.008(7) -0.001(5) -0.018(6)

loop_
_atom_type_symbol
_atom_type_description
_atom_type_scat_dispersion_real
_atom_type_scat_dispersion_imag
_atom_type_scat_source
C C 0.0030 0.0020 'International Tables Vol C Tables 4.2.6.8 and 6.1.1.4'
H H 0.0000 0.0000 'International Tables Vol C Tables 4.2.6.8 and 6.1.1.4'
Cd Cd -0.8080 1.2020 'International Tables Vol C Tables 4.2.6.8 and 6.1.1.4'
N N 0.0060 0.0030 'International Tables Vol C Tables 4.2.6.8 and 6.1.1.4'
O O 0.0110 0.0060 'International Tables Vol C Tables 4.2.6.8 and 6.1.1.4'

loop_
_geom_angle_atom_site_label_1
_geom_angle_atom_site_label_2
_geom_angle_atom_site_label_3
_geom_angle
_geom_angle_site_symmetry_1
_geom_angle_site_symmetry_3
O1 Cd1 O6 169.35(9) . .
O1 Cd1 C1 27.21(11) . .
O1 Cd1 C18 165.34(11) . .
O2 Cd1 O1 54.29(10) . .
O2 Cd1 O6 136.27(10) . .
O2 Cd1 N7 90.02(10) . .
O2 Cd1 C1 27.10(11) . .
O2 Cd1 C18 111.05(11) . .
O5 Cd1 O1 140.48(10) . .
O5 Cd1 O2 86.21(10) . .
O5 Cd1 O6 50.14(10) . .
O5 Cd1 N3 91.62(11) . 1_455
O5 Cd1 N6 128.07(10) . 1_565
O5 Cd1 N7 88.97(11) . .
O5 Cd1 C1 113.28(12) . .
O5 Cd1 C18 24.87(10) . .
O6 Cd1 C18 25.28(10) . .
N3 Cd1 O1 91.07(10) 1_455 .
N3 Cd1 O2 91.83(10) 1_455 .
N3 Cd1 O6 87.38(12) 1_455 .
N3 Cd1 N7 178.09(11) 1_455 .
N3 Cd1 C1 92.16(10) 1_455 .
N3 Cd1 C18 89.60(11) 1_455 .
N6 Cd1 O1 91.43(10) 1_565 .
N6 Cd1 O2 145.72(11) 1_565 .
N6 Cd1 O6 77.99(10) 1_565 .
N6 Cd1 N3 87.96(10) 1_565 1_455
N6 Cd1 N7 90.25(10) 1_565 .
N6 Cd1 C1 118.63(12) 1_565 .
N6 Cd1 C18 103.23(11) 1_565 .
N7 Cd1 O1 89.62(10) . .
N7 Cd1 O6 91.61(12) . .
N7 Cd1 C1 89.27(10) . .
N7 Cd1 C18 90.18(11) . .
C1 Cd1 O6 163.36(12) . .
C1 Cd1 C18 138.13(13) . .
C1 O1 Cd1 90.3(2) . .
C1 O2 Cd1 93.0(2) . .
C18 O5 Cd1 105.6(3) . .
C18 O6 Cd1 82.2(2) . .
N2 N1 C6 122.5(3) . .
C8 N1 N2 111.1(3) . .
C8 N1 C6 126.3(3) . .
C7 N2 N1 102.1(3) . .
C7 N3 Cd1 130.0(2) . 1_655
C8 N3 Cd1 126.3(3) . 1_655
C8 N3 C7 103.6(3) . .
N5 N4 C23 119.2(3) . .
C25 N4 N5 109.9(3) . .
C25 N4 C23 130.4(3) . .
C24 N5 N4 101.8(3) . .
C24 N6 Cd1 125.4(2) . 1_545
C25 N6 Cd1 131.4(2) . 1_545
C25 N6 C24 102.8(3) . .
C35 N7 Cd1 121.3(2) . .
C35 N7 C39 115.6(3) . .
C39 N7 Cd1 121.4(2) . .
C53 N8 C52 116.1(5) . .
O1 C1 Cd1 62.51(19) . .
O1 C1 C2 119.6(4) . .
O2 C1 Cd1 59.94(19) . .
O2 C1 O1 122.4(3) . .
O2 C1 C2 117.9(4) . .
C2 C1 Cd1 175.0(3) . .
C3 C2 C1 120.4(4) . .
C3 C2 C17 119.0(3) . .
C17 C2 C1 120.5(4) . .
C2 C3 C4 120.9(4) . .
C5 C4 C3 120.9(4) . .
C4 C5 C6 118.8(3) . .
C16 C5 C4 118.1(3) . .
C16 C5 C6 123.0(3) . .
N1 C6 C5 110.1(3) . .
N1 C6 C9 109.7(3) . .
C5 C6 C9 115.3(3) . .
N2 C7 N3 114.3(4) . .
N3 C8 N1 108.9(3) . .
C10 C9 C6 118.9(3) . .
C10 C9 C15 119.1(4) . .
C15 C9 C6 122.0(3) . .
C9 C10 C11 121.2(3) . .
C12 C11 C10 119.7(4) . .
C11 C12 C13 120.2(4) . .
C14 C12 C11 119.1(4) . .
C14 C12 C13 120.8(4) . .
O3 C13 O4 123.3(4) . .
O3 C13 C12 123.9(4) . .
O4 C13 C12 112.7(4) . .
C12 C14 C15 120.4(4) . .
C9 C15 C14 120.5(4) . .
C5 C16 C17 121.2(4) . .
C2 C17 C16 119.8(4) . .
O5 C18 Cd1 49.5(2) . .
O5 C18 C19 118.0(4) . .
O6 C18 Cd1 72.5(2) . .
O6 C18 O5 122.1(4) . .
O6 C18 C19 119.9(4) . .
C19 C18 Cd1 167.2(3) . .
C20 C19 C18 120.9(3) . .
C20 C19 C34 117.9(4) . .
C34 C19 C18 121.2(4) . .
C19 C20 C21 121.6(4) . .
C20 C21 C22 120.3(4) . .
C21 C22 C23 123.9(3) . .
C33 C22 C21 117.8(4) . .
C33 C22 C23 118.1(3) . .
N4 C23 C22 114.1(3) . .
N4 C23 C26 108.7(3) . .
C22 C23 C26 114.6(3) . .
N5 C24 N6 115.4(3) . .
N4 C25 N6 110.1(3) . .
C27 C26 C23 119.7(3) . .
C27 C26 C32 117.3(4) . .
C32 C26 C23 123.0(4) . .
C28 C27 C26 120.9(4) . .
C29 C28 C27 120.8(5) . .
C28 C29 C30 123.0(5) . .
C31 C29 C28 119.0(4) . .
C31 C29 C30 118.0(5) . .
O7 C30 O8 124.2(6) . .
O7 C30 C29 123.1(6) . .
O8 C30 C29 112.7(6) . .
C29 C31 C32 120.6(4) . .
C31 C32 C26 121.5(4) . .
C34 C33 C22 121.2(4) . .
C33 C34 C19 121.0(4) . .
N7 C35 C36 123.5(4) . .
C37 C36 C35 120.9(4) . .
C36 C37 C38 115.6(3) . .
C36 C37 C40 121.5(4) . .
C38 C37 C40 122.9(4) . .
C39 C38 C37 120.6(4) . .
N7 C39 C38 123.7(4) . .
C41 C40 C37 121.5(4) . .
C41 C40 C45 116.6(4) . .
C45 C40 C37 121.9(4) . .
C40 C41 C42 122.1(4) . .
C43 C42 C41 120.9(5) . .
C42 C43 C44 117.5(4) . .
C42 C43 C46 121.4(4) . .
C44 C43 C46 121.1(4) . .
C45 C44 C43 120.9(4) . .
C44 C45 C40 122.0(4) . .
C47 C46 C43 121.8(4) . .
C47 C46 C56 116.9(4) . .
C56 C46 C43 121.3(4) . .
C48 C47 C46 121.2(5) . .
C49 C48 C47 121.7(5) . .
C48 C49 C50 121.3(5) . .
C48 C49 C55 117.6(4) . .
C55 C49 C50 121.1(5) . .
C51 C50 C49 121.6(5) . .
C51 C50 C54 116.1(4) . .
C54 C50 C49 122.3(5) . .
C50 C51 C52 119.7(6) . .
N8 C52 C51 123.6(6) . .
N8 C53 C54 123.9(6) . .
C53 C54 C50 120.6(5) . .
C56 C55 C49 121.5(5) . .
C55 C56 C46 121.2(5) . .
C61 N9 C57 114.7(4) . .
C75 N10 C74 116.4(6) . .
N9 C57 C58 125.1(5) . .
C57 C58 C59 119.3(5) . .
C58 C59 C62 120.3(5) . .
C60 C59 C58 116.4(4) . .
C60 C59 C62 123.3(4) . .
C59 C60 C61 119.6(5) . .
N9 C61 C60 124.9(5) . .
C63 C62 C59 123.4(5) . .
C63 C62 C67 116.7(4) . .
C67 C62 C59 119.8(5) . .
C64 C63 C62 121.0(5) . .
C65 C64 C63 122.5(5) . .
C64 C65 C68 122.9(5) . .
C66 C65 C64 117.1(5) . .
C66 C65 C68 120.0(6) . .
C65 C66 C67 122.2(6) . .
C66 C67 C62 120.5(5) . .
C65 C68 C69A 116.7(8) . .
C69 C68 C65 122.3(7) . .
C69 C68 C78 116.4(7) . .
C78 C68 C65 121.2(6) . .
C78A C68 C65 130.8(13) . .
C78A C68 C69A 109.1(14) . .
C68 C69 C70 124.9(9) . .
C71 C70 C69 123.2(9) . .
C70 C71 C72 122.5(7) . .
C70 C71 C77 115.1(7) . .
C72 C71 C70A 115.2(9) . .
C77 C71 C72 121.8(6) . .
C77A C71 C72 124.5(16) . .
C77A C71 C70A 117.2(17) . .
C73 C72 C71 122.1(6) . .
C76 C72 C71 122.5(6) . .
C76 C72 C73 115.4(6) . .
C72 C73 C74 121.0(7) . .
N10 C74 C73 122.0(7) . .
N10 C75 C76 124.0(6) . .
C72 C76 C75 120.5(6) . .
C78 C77 C71 119.5(6) . .
C77 C78 C68 120.4(6) . .
C71 C77A C78A 126(2) . .
C68 C78A C77A 129(2) . .
C70A C69A C68 115.9(16) . .
C69A C70A C71 117.1(17) . .

loop_
_geom_bond_atom_site_label_1
_geom_bond_atom_site_label_2
_geom_bond_distance
_geom_bond_site_symmetry_2
Cd1 O1 2.423(3) .
Cd1 O2 2.367(3) .
Cd1 O5 2.255(3) .
Cd1 O6 2.749(3) .
Cd1 N3 2.317(3) 1_455
Cd1 N6 2.304(3) 1_565
Cd1 N7 2.410(3) .
Cd1 C1 2.731(4) .
Cd1 C18 2.855(4) .
O1 C1 1.249(5) .
O2 C1 1.246(5) .
O3 C13 1.214(5) .
O4 C13 1.316(5) .
O5 C18 1.246(5) .
O6 C18 1.230(5) .
O7 C30 1.196(7) .
O8 C30 1.276(7) .
N1 N2 1.346(4) .
N1 C6 1.471(4) .
N1 C8 1.327(4) .
N2 C7 1.315(4) .
N3 C7 1.351(5) .
N3 C8 1.321(4) .
N4 N5 1.356(4) .
N4 C23 1.470(4) .
N4 C25 1.324(4) .
N5 C24 1.318(5) .
N6 C24 1.334(4) .
N6 C25 1.324(4) .
N7 C35 1.333(4) .
N7 C39 1.349(5) .
N8 C52 1.318(7) .
N8 C53 1.313(6) .
C1 C2 1.504(5) .
C2 C3 1.366(5) .
C2 C17 1.370(5) .
C3 C4 1.380(5) .
C4 C5 1.374(5) .
C5 C6 1.519(5) .
C5 C16 1.366(5) .
C6 C9 1.525(5) .
C9 C10 1.361(5) .
C9 C15 1.368(5) .
C10 C11 1.384(5) .
C11 C12 1.377(5) .
C12 C13 1.480(6) .
C12 C14 1.373(5) .
C14 C15 1.383(5) .
C16 C17 1.398(5) .
C18 C19 1.498(5) .
C19 C20 1.373(5) .
C19 C34 1.381(5) .
C20 C21 1.377(6) .
C21 C22 1.388(5) .
C22 C23 1.508(5) .
C22 C33 1.383(5) .
C23 C26 1.521(5) .
C26 C27 1.383(6) .
C26 C32 1.389(5) .
C27 C28 1.380(6) .
C28 C29 1.378(7) .
C29 C30 1.510(7) .
C29 C31 1.360(7) .
C31 C32 1.378(6) .
C33 C34 1.367(6) .
C35 C36 1.379(5) .
C36 C37 1.374(5) .
C37 C38 1.388(5) .
C37 C40 1.471(5) .
C38 C39 1.366(5) .
C40 C41 1.385(6) .
C40 C45 1.387(5) .
C41 C42 1.392(6) .
C42 C43 1.381(6) .
C43 C44 1.399(6) .
C43 C46 1.477(6) .
C44 C45 1.383(5) .
C46 C47 1.389(6) .
C46 C56 1.391(6) .
C47 C48 1.389(6) .
C48 C49 1.367(6) .
C49 C50 1.494(6) .
C49 C55 1.383(7) .
C50 C51 1.361(7) .
C50 C54 1.373(7) .
C51 C52 1.394(7) .
C53 C54 1.368(6) .
C55 C56 1.382(6) .
N9 C57 1.326(6) .
N9 C61 1.321(6) .
N10 C74 1.317(9) .
N10 C75 1.308(7) .
C57 C58 1.365(6) .
C58 C59 1.392(6) .
C59 C60 1.363(6) .
C59 C62 1.481(6) .
C60 C61 1.381(6) .
C62 C63 1.384(6) .
C62 C67 1.393(7) .
C63 C64 1.369(6) .
C64 C65 1.362(7) .
C65 C66 1.359(8) .
C65 C68 1.501(7) .
C66 C67 1.381(7) .
C68 C69 1.251(10) .
C68 C78 1.441(9) .
C68 C78A 1.13(2) .
C68 C69A 1.69(2) .
C69 C70 1.421(12) .
C70 C71 1.291(11) .
C71 C72 1.473(7) .
C71 C77 1.468(10) .
C71 C77A 1.05(3) .
C71 C70A 1.59(2) .
C72 C73 1.366(8) .
C72 C76 1.359(8) .
C73 C74 1.392(9) .
C75 C76 1.369(7) .
C77 C78 1.391(9) .
C77A C78A 1.51(3) .
C69A C70A 1.38(3) .

loop_
_geom_torsion_atom_site_label_1
_geom_torsion_atom_site_label_2
_geom_torsion_atom_site_label_3
_geom_torsion_atom_site_label_4
_geom_torsion
_geom_torsion_site_symmetry_1
Cd1 O1 C1 O2 -2.1(4) .
Cd1 O1 C1 C2 174.9(3) .
Cd1 O2 C1 O1 2.2(4) .
Cd1 O2 C1 C2 -174.9(3) .
Cd1 O5 C18 O6 -0.6(5) .
Cd1 O5 C18 C19 176.5(2) .
Cd1 O6 C18 O5 0.5(4) .
Cd1 O6 C18 C19 -176.6(3) .
Cd1 N3 C7 N2 178.1(3) 1_655
Cd1 N3 C8 N1 -178.1(2) 1_655
Cd1 N6 C24 N5 -172.7(3) 1_545
Cd1 N6 C25 N4 172.2(2) 1_545
Cd1 N7 C35 C36 162.6(3) .
Cd1 N7 C39 C38 -164.2(4) .
Cd1 C18 C19 C20 19.1(13) .
Cd1 C18 C19 C34 -159.5(10) .
O1 C1 C2 C3 167.5(4) .
O1 C1 C2 C17 -16.9(6) .
O2 C1 C2 C3 -15.4(5) .
O2 C1 C2 C17 160.2(4) .
O5 C18 C19 C20 6.9(5) .
O5 C18 C19 C34 -171.6(4) .
O6 C18 C19 C20 -175.9(4) .
O6 C18 C19 C34 5.5(6) .
N1 N2 C7 N3 0.0(4) .
N1 C6 C9 C10 -71.0(4) .
N1 C6 C9 C15 107.8(4) .
N2 N1 C6 C5 85.3(4) .
N2 N1 C6 C9 -42.6(4) .
N2 N1 C8 N3 -0.2(4) .
N4 N5 C24 N6 -0.5(5) .
N4 C23 C26 C27 52.3(4) .
N4 C23 C26 C32 -127.5(4) .
N5 N4 C23 C22 112.8(3) .
N5 N4 C23 C26 -118.0(3) .
N5 N4 C25 N6 0.3(4) .
N7 C35 C36 C37 1.5(7) .
N8 C53 C54 C50 -1.7(9) .
C1 C2 C3 C4 173.6(3) .
C1 C2 C17 C16 -173.0(4) .
C2 C3 C4 C5 -0.7(6) .
C3 C2 C17 C16 2.6(7) .
C3 C4 C5 C6 -176.9(3) .
C3 C4 C5 C16 2.8(6) .
C4 C5 C6 N1 144.3(3) .
C4 C5 C6 C9 -91.0(4) .
C4 C5 C16 C17 -2.2(7) .
C5 C6 C9 C10 164.0(3) .
C5 C6 C9 C15 -17.2(5) .
C5 C16 C17 C2 -0.5(7) .
C6 N1 N2 C7 -176.4(3) .
C6 N1 C8 N3 176.1(3) .
C6 C5 C16 C17 177.5(4) .
C6 C9 C10 C11 179.5(4) .
C6 C9 C15 C14 -179.5(4) .
C7 N3 C8 N1 0.2(4) .
C8 N1 N2 C7 0.2(4) .
C8 N1 C6 C5 -90.7(4) .
C8 N1 C6 C9 141.4(3) .
C8 N3 C7 N2 -0.1(4) .
C9 C10 C11 C12 0.5(6) .
C10 C9 C15 C14 -0.7(6) .
C10 C11 C12 C13 177.0(4) .
C10 C11 C12 C14 -1.7(6) .
C11 C12 C13 O3 -8.3(7) .
C11 C12 C13 O4 173.0(4) .
C11 C12 C14 C15 1.7(7) .
C12 C14 C15 C9 -0.5(7) .
C13 C12 C14 C15 -177.0(4) .
C14 C12 C13 O3 170.3(4) .
C14 C12 C13 O4 -8.3(6) .
C15 C9 C10 C11 0.7(6) .
C16 C5 C6 N1 -35.5(5) .
C16 C5 C6 C9 89.3(5) .
C17 C2 C3 C4 -2.1(6) .
C18 C19 C20 C21 -177.0(4) .
C18 C19 C34 C33 176.0(4) .
C19 C20 C21 C22 1.7(6) .
C20 C19 C34 C33 -2.6(6) .
C20 C21 C22 C23 172.3(4) .
C20 C21 C22 C33 -4.0(6) .
C21 C22 C23 N4 36.9(5) .
C21 C22 C23 C26 -89.3(4) .
C21 C22 C33 C34 3.0(6) .
C22 C23 C26 C27 -178.7(3) .
C22 C23 C26 C32 1.5(5) .
C22 C33 C34 C19 0.3(7) .
C23 N4 N5 C24 173.0(3) .
C23 N4 C25 N6 -171.5(3) .
C23 C22 C33 C34 -173.5(4) .
C23 C26 C27 C28 -177.4(4) .
C23 C26 C32 C31 178.3(4) .
C24 N6 C25 N4 -0.6(4) .
C25 N4 N5 C24 0.1(4) .
C25 N4 C23 C22 -76.0(5) .
C25 N4 C23 C26 53.3(5) .
C25 N6 C24 N5 0.7(5) .
C26 C27 C28 C29 -1.7(7) .
C27 C26 C32 C31 -1.6(6) .
C27 C28 C29 C30 176.2(5) .
C27 C28 C29 C31 0.0(7) .
C28 C29 C30 O7 173.8(6) .
C28 C29 C30 O8 -4.6(8) .
C28 C29 C31 C32 0.9(7) .
C29 C31 C32 C26 -0.1(7) .
C30 C29 C31 C32 -175.5(4) .
C31 C29 C30 O7 -9.9(9) .
C31 C29 C30 O8 171.6(5) .
C32 C26 C27 C28 2.5(6) .
C33 C22 C23 N4 -146.8(3) .
C33 C22 C23 C26 87.0(4) .
C34 C19 C20 C21 1.7(6) .
C35 N7 C39 C38 1.2(6) .
C35 C36 C37 C38 1.4(6) .
C35 C36 C37 C40 -176.5(4) .
C36 C37 C38 C39 -2.9(7) .
C36 C37 C40 C41 151.1(5) .
C36 C37 C40 C45 -27.3(6) .
C37 C38 C39 N7 1.7(7) .
C37 C40 C41 C42 -176.1(4) .
C37 C40 C45 C44 176.3(4) .
C38 C37 C40 C41 -26.7(6) .
C38 C37 C40 C45 154.9(4) .
C39 N7 C35 C36 -2.7(6) .
C40 C37 C38 C39 175.0(4) .
C40 C41 C42 C43 -1.2(8) .
C41 C40 C45 C44 -2.2(6) .
C41 C42 C43 C44 -0.3(7) .
C41 C42 C43 C46 179.2(5) .
C42 C43 C44 C45 0.4(7) .
C42 C43 C46 C47 -150.3(5) .
C42 C43 C46 C56 30.4(7) .
C43 C44 C45 C40 0.9(7) .
C43 C46 C47 C48 -178.7(5) .
C43 C46 C56 C55 178.0(5) .
C44 C43 C46 C47 29.2(7) .
C44 C43 C46 C56 -150.2(5) .
C45 C40 C41 C42 2.4(7) .
C46 C43 C44 C45 -179.1(4) .
C46 C47 C48 C49 -0.2(8) .
C47 C46 C56 C55 -1.4(8) .
C47 C48 C49 C50 179.9(5) .
C47 C48 C49 C55 0.3(8) .
C48 C49 C50 C51 160.9(5) .
C48 C49 C50 C54 -20.4(7) .
C48 C49 C55 C56 -1.0(9) .
C49 C50 C51 C52 179.5(5) .
C49 C50 C54 C53 -177.6(5) .
C49 C55 C56 C46 1.6(9) .
C50 C49 C55 C56 179.4(5) .
C50 C51 C52 N8 -2.5(9) .
C51 C50 C54 C53 1.2(8) .
C52 N8 C53 C54 0.0(8) .
C53 N8 C52 C51 2.1(9) .
C54 C50 C51 C52 0.7(8) .
C55 C49 C50 C51 -19.5(8) .
C55 C49 C50 C54 159.2(5) .
C56 C46 C47 C48 0.7(8) .
N9 C57 C58 C59 2.4(7) .
N10 C75 C76 C72 2.6(10) .
C57 N9 C61 C60 -1.4(8) .
C57 C58 C59 C60 -0.6(7) .
C57 C58 C59 C62 176.0(4) .
C58 C59 C60 C61 -1.9(8) .
C58 C59 C62 C63 -142.7(5) .
C58 C59 C62 C67 33.3(7) .
C59 C60 C61 N9 3.1(9) .
C59 C62 C63 C64 173.8(5) .
C59 C62 C67 C66 -175.3(5) .
C60 C59 C62 C63 33.7(7) .
C60 C59 C62 C67 -150.4(5) .
C61 N9 C57 C58 -1.3(7) .
C62 C59 C60 C61 -178.3(5) .
C62 C63 C64 C65 1.1(8) .
C63 C62 C67 C66 0.9(8) .
C63 C64 C65 C66 1.6(9) .
C63 C64 C65 C68 -174.4(5) .
C64 C65 C66 C67 -3.0(10) .
C64 C65 C68 C69 -153.0(10) .
C64 C65 C68 C78 23.3(9) .
C64 C65 C68 C78A -43(2) .
C64 C65 C68 C69A 160.6(9) .
C65 C66 C67 C62 1.8(10) .
C65 C68 C69 C70 178.8(11) .
C65 C68 C78 C77 -179.1(6) .
C65 C68 C78A C77A 177.6(19) .
C65 C68 C69A C70A 177.3(13) .
C66 C65 C68 C69 31.1(12) .
C66 C65 C68 C78 -152.7(6) .
C66 C65 C68 C78A 141(2) .
C66 C65 C68 C69A -15.4(11) .
C67 C62 C63 C64 -2.3(8) .
C68 C65 C66 C67 173.2(6) .
C68 C69 C70 C71 4(2) .
C68 C69A C70A C71 3(2) .
C69 C68 C78 C77 -2.6(12) .
C69 C70 C71 C72 -179.4(11) .
C69 C70 C71 C77 -8.4(18) .
C70 C71 C72 C73 -4.6(14) .
C70 C71 C72 C76 178.9(11) .
C70 C71 C77 C78 7.7(13) .
C71 C72 C73 C74 -179.9(8) .
C71 C72 C76 C75 -179.6(6) .
C71 C77 C78 C68 -2.4(11) .
C71 C77A C78A C68 10(5) .
C72 C71 C77 C78 178.8(6) .
C72 C71 C77A C78A 173.2(19) .
C72 C71 C70A C69A -179.0(14) .
C72 C73 C74 N10 -3.6(16) .
C73 C72 C76 C75 3.7(10) .
C74 N10 C75 C76 -9.3(11) .
C75 N10 C74 C73 9.6(14) .
C76 C72 C73 C74 -3.2(13) .
C77 C71 C72 C73 -175.1(8) .
C77 C71 C72 C76 8.4(11) .
C78 C68 C69 C70 2.4(18) .
C77A C71 C72 C73 -117(2) .
C77A C71 C72 C76 67(2) .
C77A C71 C70A C69A -18(3) .
C78A C68 C69A C70A 16(2) .
C69A C68 C78A C77A -24(3) .
C70A C71 C72 C73 42.8(12) .
C70A C71 C72 C76 -133.7(10) .
C70A C71 C77A C78A 14(4) .
